data_4037268
loop_
_publ_author_name
'Baker, Matthew B.'
'Ferreira, Renan B.'
'Tasseroul, Jonathan'
'Lampkins, Andrew J.'
'Al Abbas, Alexandre'
'Abboud, Khalil A.'
'Castellano, Ronald K.'

_publ_section_title
;
 Selective and Sequential Aminolysis of Benzotrifuranone: Synergism of
 Electronic Effects and Ring Strain Gradient.
;
_journal_issue 19
_journal_name_full 'The Journal of organic chemistry'
_journal_page_first 9279
_journal_page_last 9288
_journal_paper_doi 10.1021/acs.joc.6b01867
_journal_volume 81
_journal_year 2016
_chemical_formula_sum 'C15 H12 O6'
_chemical_formula_weight 288.25
_space_group_crystal_system monoclinic
_space_group_IT_number 14
_space_group_name_Hall '-P 2yn'
_space_group_name_H-M_alt 'P 1 21/n 1'
_atom_sites_solution_hydrogens geom
_atom_sites_solution_primary direct
_atom_sites_solution_secondary difmap
_audit_creation_method SHELXL-2014/6
_audit_update_record
;
2016-06-30 # Formatted by publCIF

;
_cell_angle_alpha 90
_cell_angle_beta 96.543(11)
_cell_angle_gamma 90
_cell_formula_units_Z 4
_cell_length_a 4.9412(11)
_cell_length_b 25.169(6)
_cell_length_c 10.106(3)
_cell_measurement_reflns_used 6928
_cell_measurement_temperature 100(2)
_cell_measurement_theta_max 28.
_cell_measurement_theta_min 2.
_cell_volume 1248.6(6)
_computing_cell_refinement 'Bruker APEX2 (Bruker, 2008)'
_computing_data_collection 'Bruker APEX2 (Bruker, 2008)'
_computing_data_reduction 'Bruker Apex2 SAINT (Bruker, 2008)'
_computing_molecular_graphics 'XP in SHELXTL-plus, Bruker 2014'
_computing_publication_material 'SHELXL2014/7, Sheldrick, G. M. 2014'
_computing_structure_refinement 'SHELXL2014/7, Sheldrick G. M. 2014'
_computing_structure_solution 'SHELXL2014/7, Sheldrick G. M. 2014'
_diffrn_ambient_temperature 100(2)
_diffrn_measured_fraction_theta_full 1.000
_diffrn_measured_fraction_theta_max 1.000
_diffrn_measurement_device_type 'Bruker APEX-II DUO'
_diffrn_measurement_method 'phi and omega scans'
_diffrn_radiation_type MoK\a
_diffrn_radiation_wavelength 0.71073
_diffrn_reflns_av_R_equivalents 0.0298
_diffrn_reflns_av_unetI/netI 0.0271
_diffrn_reflns_Laue_measured_fraction_full 1.000
_diffrn_reflns_Laue_measured_fraction_max 1.000
_diffrn_reflns_limit_h_max 6
_diffrn_reflns_limit_h_min -6
_diffrn_reflns_limit_k_max 32
_diffrn_reflns_limit_k_min -32
_diffrn_reflns_limit_l_max 13
_diffrn_reflns_limit_l_min -13
_diffrn_reflns_number 13785
_diffrn_reflns_point_group_measured_fraction_full 1.000
_diffrn_reflns_point_group_measured_fraction_max 1.000
_diffrn_reflns_theta_full 25.242
_diffrn_reflns_theta_max 27.497
_diffrn_reflns_theta_min 1.618
_diffrn_source 'fine-focus sealed tube'
_exptl_absorpt_coefficient_mu 0.120
_exptl_absorpt_correction_T_max 0.997
_exptl_absorpt_correction_T_min 0.978
_exptl_absorpt_correction_type analytical
_exptl_absorpt_process_details 'based on measured indexed crystal faces, Bruker SHELXTL2014 (Sheldrick, 2014)'
_exptl_crystal_colour colorless
_exptl_crystal_density_diffrn 1.533
_exptl_crystal_description plate
_exptl_crystal_F_000 600
_exptl_crystal_size_max 0.248
_exptl_crystal_size_mid 0.198
_exptl_crystal_size_min 0.024
_exptl_transmission_factor_max 0.997
_exptl_transmission_factor_min 0.978
_refine_diff_density_max 0.341
_refine_diff_density_min -0.246
_refine_diff_density_rms 0.048
_refine_ls_extinction_method none
_refine_ls_goodness_of_fit_ref 1.020
_refine_ls_hydrogen_treatment constr
_refine_ls_matrix_type full
_refine_ls_number_parameters 190
_refine_ls_number_reflns 2869
_refine_ls_number_restraints 0
_refine_ls_restrained_S_all 1.020
_refine_ls_R_factor_all 0.0528
_refine_ls_R_factor_gt 0.0381
_refine_ls_shift/su_max 0.000
_refine_ls_shift/su_mean 0.000
_refine_ls_structure_factor_coef Fsqd
_refine_ls_weighting_details 'w=1/[\s^2^(Fo^2^)+(0.0483P)^2^+0.5414P] where P=(Fo^2^+2Fc^2^)/3'
_refine_ls_weighting_scheme calc
_refine_ls_wR_factor_gt 0.0919
_refine_ls_wR_factor_ref 0.0995
_reflns_Friedel_coverage 0.000
_reflns_number_gt 2295
_reflns_number_total 2869
_reflns_threshold_expression 'I > 2\s(I)'
_cod_data_source_file jo6b01867_si_002.cif
_cod_data_source_block BTP
_cod_original_cell_volume 1248.7(5)
_cod_original_sg_symbol_H-M 'P 21/n'
_cod_database_code 4037268
_shelx_space_group_comment
; 
The symmetry employed for this shelxl refinement is uniquely defined 
by the following loop, which should always be used as a source of 
symmetry information in preference to the above space-group names. 
They are only intended as comments. 
;
_shelx_estimated_absorpt_t_min 0.971
_shelx_estimated_absorpt_t_max 0.997
_shelxl_version_number 2014/6

loop_
_space_group_symop_operation_xyz
'x, y, z'
'-x+1/2, y+1/2, -z+1/2'
'-x, -y, -z'
'x-1/2, -y-1/2, z-1/2'

loop_
_atom_site_label
_atom_site_type_symbol
_atom_site_fract_x
_atom_site_fract_y
_atom_site_fract_z
_atom_site_U_iso_or_equiv
_atom_site_adp_type
_atom_site_occupancy
_atom_site_site_symmetry_order
_atom_site_calc_flag
_atom_site_refinement_flags_posn
_atom_site_refinement_flags_adp
O1 O 0.1449(2) 0.13437(4) 0.34003(9) 0.0164(2) Uani 1 1 d . .
O2 O 0.1358(2) 0.12103(5) 0.12478(10) 0.0234(3) Uani 1 1 d . .
O3 O 0.2027(2) 0.19120(4) 0.79272(9) 0.0188(2) Uani 1 1 d . .
O4 O -0.0707(2) 0.25412(5) 0.85040(11) 0.0295(3) Uani 1 1 d . .
O5 O 0.8171(2) 0.05785(4) 0.66407(9) 0.0161(2) Uani 1 1 d . .
O6 O 1.0779(2) 0.01010(4) 0.80938(11) 0.0259(3) Uani 1 1 d . .
C1 C 0.2618(3) 0.11513(6) 0.23270(14) 0.0170(3) Uani 1 1 d . .
C2 C 0.5384(3) 0.09057(6) 0.26050(14) 0.0187(3) Uani 1 1 d . .
H2A H 0.6775 0.1189 0.2610 0.022 Uiso 1 1 calc R U
H2B H 0.5662 0.0657 0.1874 0.022 Uiso 1 1 calc R U
C3 C 0.5822(3) 0.06046(6) 0.39311(13) 0.0170(3) Uani 1 1 d . .
H3A H 0.4771 0.0269 0.3862 0.020 Uiso 1 1 calc R U
H3B H 0.7775 0.0516 0.4146 0.020 Uiso 1 1 calc R U
C4 C 0.4894(3) 0.09479(5) 0.50139(13) 0.0140(3) Uani 1 1 d . .
C5 C 0.2814(3) 0.13129(6) 0.46912(13) 0.0138(3) Uani 1 1 d . .
C6 C 0.0378(3) 0.23493(6) 0.76155(15) 0.0207(3) Uani 1 1 d . .
C7 C 0.0179(3) 0.25415(6) 0.62022(16) 0.0221(3) Uani 1 1 d . .
H7A H 0.1880 0.2729 0.6052 0.027 Uiso 1 1 calc R U
H7B H -0.1348 0.2797 0.6039 0.027 Uiso 1 1 calc R U
C8 C -0.0284(3) 0.20758(6) 0.52312(14) 0.0170(3) Uani 1 1 d . .
H8A H -0.2122 0.1924 0.5272 0.020 Uiso 1 1 calc R U
H8B H -0.0164 0.2200 0.4310 0.020 Uiso 1 1 calc R U
C9 C 0.1849(3) 0.16594(6) 0.56043(13) 0.0146(3) Uani 1 1 d . .
C10 C 0.3020(3) 0.16119(6) 0.69173(13) 0.0148(3) Uani 1 1 d . .
C11 C 0.8896(3) 0.04052(6) 0.79249(14) 0.0165(3) Uani 1 1 d . .
C12 C 0.7196(3) 0.05969(6) 0.89658(14) 0.0179(3) Uani 1 1 d . .
H12A H 0.8250 0.0559 0.9854 0.022 Uiso 1 1 calc R U
H12B H 0.5554 0.0371 0.8949 0.022 Uiso 1 1 calc R U
C13 C 0.6313(3) 0.11786(6) 0.87613(14) 0.0176(3) Uani 1 1 d . .
H13A H 0.4948 0.1270 0.9370 0.021 Uiso 1 1 calc R U
H13B H 0.7905 0.1416 0.8963 0.021 Uiso 1 1 calc R U
C14 C 0.5100(3) 0.12534(5) 0.73320(13) 0.0144(3) Uani 1 1 d . .
C15 C 0.5992(3) 0.09326(5) 0.63468(13) 0.0137(3) Uani 1 1 d . .

loop_
_atom_site_aniso_label
_atom_site_aniso_U_11
_atom_site_aniso_U_22
_atom_site_aniso_U_33
_atom_site_aniso_U_23
_atom_site_aniso_U_13
_atom_site_aniso_U_12
O1 0.0150(5) 0.0204(5) 0.0128(5) 0.0003(4) -0.0024(4) -0.0006(4)
O2 0.0210(6) 0.0334(6) 0.0146(5) 0.0025(4) -0.0034(4) -0.0029(5)
O3 0.0198(6) 0.0196(5) 0.0172(5) -0.0036(4) 0.0032(4) 0.0042(4)
O4 0.0235(6) 0.0340(7) 0.0308(6) -0.0124(5) 0.0025(5) 0.0073(5)
O5 0.0166(5) 0.0170(5) 0.0141(5) 0.0010(4) -0.0003(4) 0.0041(4)
O6 0.0271(6) 0.0274(6) 0.0222(6) 0.0030(5) -0.0012(5) 0.0104(5)
C1 0.0179(7) 0.0178(7) 0.0149(7) 0.0016(5) 0.0007(5) -0.0059(6)
C2 0.0184(8) 0.0241(8) 0.0135(7) 0.0007(6) 0.0017(6) 0.0003(6)
C3 0.0200(8) 0.0170(7) 0.0135(6) -0.0015(5) 0.0002(5) 0.0008(6)
C4 0.0144(7) 0.0133(6) 0.0142(6) -0.0007(5) 0.0007(5) -0.0023(5)
C5 0.0132(7) 0.0161(7) 0.0111(6) 0.0010(5) -0.0020(5) -0.0037(5)
C6 0.0149(7) 0.0200(7) 0.0265(8) -0.0078(6) 0.0001(6) 0.0002(6)
C7 0.0211(8) 0.0161(7) 0.0289(8) -0.0001(6) 0.0014(6) 0.0033(6)
C8 0.0134(7) 0.0181(7) 0.0194(7) 0.0020(5) 0.0011(5) 0.0018(6)
C9 0.0115(7) 0.0142(7) 0.0181(7) 0.0021(5) 0.0009(5) -0.0015(5)
C10 0.0144(7) 0.0142(7) 0.0163(6) -0.0018(5) 0.0040(5) -0.0017(6)
C11 0.0177(8) 0.0147(7) 0.0159(7) 0.0017(5) -0.0038(6) -0.0009(6)
C12 0.0182(8) 0.0214(7) 0.0136(6) 0.0033(5) -0.0007(5) 0.0007(6)
C13 0.0188(8) 0.0199(7) 0.0134(6) -0.0011(5) -0.0007(5) 0.0016(6)
C14 0.0149(7) 0.0145(7) 0.0136(6) 0.0001(5) 0.0006(5) -0.0021(5)
C15 0.0131(7) 0.0124(6) 0.0155(6) 0.0019(5) 0.0006(5) -0.0001(5)

loop_
_atom_type_symbol
_atom_type_description
_atom_type_scat_dispersion_real
_atom_type_scat_dispersion_imag
_atom_type_scat_source
C C 0.0033 0.0016 'International Tables Vol C Tables 4.2.6.8 and 6.1.1.4'
H H 0.0000 0.0000 'International Tables Vol C Tables 4.2.6.8 and 6.1.1.4'
O O 0.0106 0.0060 'International Tables Vol C Tables 4.2.6.8 and 6.1.1.4'

loop_
_geom_angle_atom_site_label_1
_geom_angle_atom_site_label_2
_geom_angle_atom_site_label_3
_geom_angle
C1 O1 C5 120.97(11)
C6 O3 C10 120.56(11)
C11 O5 C15 120.76(11)
O2 C1 O1 116.86(14)
O2 C1 C2 126.07(13)
O1 C1 C2 117.03(12)
C1 C2 C3 113.77(12)
C1 C2 H2A 108.8
C3 C2 H2A 108.8
C1 C2 H2B 108.8
C3 C2 H2B 108.8
H2A C2 H2B 107.7
C4 C3 C2 109.10(12)
C4 C3 H3A 109.9
C2 C3 H3A 109.9
C4 C3 H3B 109.9
C2 C3 H3B 109.9
H3A C3 H3B 108.3
C5 C4 C15 116.18(12)
C5 C4 C3 119.14(12)
C15 C4 C3 124.68(13)
C4 C5 C9 123.95(12)
C4 C5 O1 121.33(12)
C9 C5 O1 114.68(12)
O4 C6 O3 116.87(14)
O4 C6 C7 126.63(15)
O3 C6 C7 116.49(12)
C6 C7 C8 110.64(12)
C6 C7 H7A 109.5
C8 C7 H7A 109.5
C6 C7 H7B 109.5
C8 C7 H7B 109.5
H7A C7 H7B 108.1
C9 C8 C7 108.90(12)
C9 C8 H8A 109.9
C7 C8 H8A 109.9
C9 C8 H8B 109.9
C7 C8 H8B 109.9
H8A C8 H8B 108.3
C10 C9 C5 116.20(13)
C10 C9 C8 120.18(12)
C5 C9 C8 123.60(12)
C9 C10 C14 123.66(13)
C9 C10 O3 120.37(13)
C14 C10 O3 115.88(12)
O6 C11 O5 116.71(13)
O6 C11 C12 126.29(13)
O5 C11 C12 116.95(12)
C11 C12 C13 112.70(12)
C11 C12 H12A 109.1
C13 C12 H12A 109.1
C11 C12 H12B 109.1
C13 C12 H12B 109.1
H12A C12 H12B 107.8
C14 C13 C12 108.85(11)
C14 C13 H13A 109.9
C12 C13 H13A 109.9
C14 C13 H13B 109.9
C12 C13 H13B 109.9
H13A C13 H13B 108.3
C15 C14 C10 116.27(12)
C15 C14 C13 119.20(12)
C10 C14 C13 124.46(12)
C14 C15 C4 123.70(13)
C14 C15 O5 121.00(12)
C4 C15 O5 115.27(12)

loop_
_geom_bond_atom_site_label_1
_geom_bond_atom_site_label_2
_geom_bond_distance
O1 C1 1.3740(17)
O1 C5 1.4009(16)
O2 C1 1.2019(17)
O3 C6 1.3842(18)
O3 C10 1.4027(16)
O4 C6 1.1987(18)
O5 C11 1.3773(17)
O5 C15 1.4032(17)
O6 C11 1.2020(18)
C1 C2 1.497(2)
C2 C3 1.5334(19)
C2 H2A 0.9900
C2 H2B 0.9900
C3 C4 1.5062(19)
C3 H3A 0.9900
C3 H3B 0.9900
C4 C5 1.390(2)
C4 C15 1.3943(19)
C5 C9 1.393(2)
C6 C7 1.501(2)
C7 C8 1.529(2)
C7 H7A 0.9900
C7 H7B 0.9900
C8 C9 1.504(2)
C8 H8A 0.9900
C8 H8B 0.9900
C9 C10 1.3912(19)
C10 C14 1.395(2)
C11 C12 1.499(2)
C12 C13 1.535(2)
C12 H12A 0.9900
C12 H12B 0.9900
C13 C14 1.5113(19)
C13 H13A 0.9900
C13 H13B 0.9900
C14 C15 1.3921(19)
